data_1548322
loop_
_publ_author_name
'Hiromasa Tanaka'
'Kazuya Arashiba'
'Shogo Kuriyama'
'Akira Sasada'
'Kazunari Nakajima'
'Kazunari Yoshizawa'
'Yoshiaki Nishibayashi'

_publ_section_title
;
 Unique behaviour of dinitrogen-bridged dimolybdenum complexes bearing
 pincer ligand towards catalytic formation of ammonia
;
_journal_name_full 'Nature Communications'
_journal_page_first 3737
_journal_paper_doi 10.1038/ncomms4737
_journal_volume 5
_journal_year 2014
_chemical_formula_moiety 'C33 H57 Cl F3 Mo N3 O4 P2 S'
_chemical_formula_sum 'C33 H57 Cl F3 Mo N3 O4 P2 S'
_chemical_formula_weight 842.23
_space_group_IT_number 14
_symmetry_cell_setting monoclinic
_symmetry_Int_Tables_number 14
_symmetry_space_group_name_Hall '-P 2ybc'
_symmetry_space_group_name_H-M 'P 1 21/c 1'
_atom_sites_solution_hydrogens geom
_atom_sites_solution_primary direct
_atom_sites_solution_secondary difmap
_cell_angle_alpha 90.0000
_cell_angle_beta 119.0773(7)
_cell_angle_gamma 90.0000
_cell_formula_units_Z 4
_cell_length_a 16.4904(4)
_cell_length_b 16.7621(3)
_cell_length_c 16.7720(4)
_cell_measurement_reflns_used 25752
_cell_measurement_temperature 198
_cell_measurement_theta_max 27.47
_cell_measurement_theta_min 3.04
_cell_volume 4051.71(16)
_computing_cell_refinement 'RAPID AUTO'
_computing_data_collection 'RAPID AUTO (Rigaku, ????)'
_computing_data_reduction 'RAPID AUTO'
_computing_molecular_graphics 'CrystalStructure 4.0'
_computing_publication_material 'CrystalStructure 4.0 (Rigaku, 2010)'
_computing_structure_refinement 'CRYSTALS (Carruthers, et al., 1999)'
_computing_structure_solution 'SHELXS97 (Sheldrick, 2008)'
_diffrn_ambient_temperature 198
_diffrn_detector_area_resol_mean 10.000
_diffrn_measured_fraction_theta_full 0.998
_diffrn_measured_fraction_theta_max 0.998
_diffrn_measurement_device_type 'Rigaku R-AXIS RAPID'
_diffrn_measurement_method \w
_diffrn_radiation_type 'Mo K\a'
_diffrn_radiation_wavelength 0.71075
_diffrn_reflns_av_R_equivalents 0.0546
_diffrn_reflns_limit_h_max 21
_diffrn_reflns_limit_h_min -21
_diffrn_reflns_limit_k_max 21
_diffrn_reflns_limit_k_min -21
_diffrn_reflns_limit_l_max 21
_diffrn_reflns_limit_l_min -21
_diffrn_reflns_number 39582
_diffrn_reflns_theta_full 27.47
_diffrn_reflns_theta_max 27.47
_diffrn_standards_interval_count .
_diffrn_standards_number 0
_exptl_absorpt_coefficient_mu 0.571
_exptl_absorpt_correction_T_max 0.983
_exptl_absorpt_correction_T_min 0.778
_exptl_absorpt_correction_type multi-scan
_exptl_absorpt_process_details 'ABSCOR (Rigaku, 1995)'
_exptl_crystal_colour green
_exptl_crystal_density_diffrn 1.381
_exptl_crystal_density_method 'not measured'
_exptl_crystal_description platelet
_exptl_crystal_F_000 1760.00
_exptl_crystal_size_max 0.120
_exptl_crystal_size_mid 0.080
_exptl_crystal_size_min 0.030
_refine_diff_density_max 0.814
_refine_diff_density_min -0.775
_refine_ls_extinction_method none
_refine_ls_goodness_of_fit_ref 1.000
_refine_ls_hydrogen_treatment mixed
_refine_ls_number_parameters 493
_refine_ls_number_reflns 9260
_refine_ls_R_factor_gt 0.0449
_refine_ls_shift/su_max 0.000
_refine_ls_structure_factor_coef Fsqd
_refine_ls_weighting_details 'w = 1/[3.5450\s(Fo^2^)]/(4Fo^2^)'
_refine_ls_weighting_scheme calc
_refine_ls_wR_factor_ref 0.0718
_reflns_number_gt 7098
_reflns_number_total 9260
_reflns_threshold_expression F^2^>2.0\s(F^2^)
_cod_data_source_file ncomms4737-s5.cif
_cod_data_source_block '[Mo(NH)Cl(PNP)(py)]OTf.thf'
_cod_original_cell_volume 4051.73(15)
_cod_database_code 1548322

loop_
_symmetry_equiv_pos_site_id
_symmetry_equiv_pos_as_xyz
1 +X,+Y,+Z
2 -X,1/2+Y,1/2-Z
3 -X,-Y,-Z
4 +X,1/2-Y,1/2+Z

loop_
_atom_site_label
_atom_site_type_symbol
_atom_site_fract_x
_atom_site_fract_y
_atom_site_fract_z
_atom_site_U_iso_or_equiv
_atom_site_adp_type
_atom_site_occupancy
_atom_site_symmetry_multiplicity
_atom_site_calc_flag
_atom_site_refinement_flags
_atom_site_disorder_assembly
_atom_site_disorder_group
Mo(1) Mo 0.35032(2) 0.407520(10) 0.14161(2) 0.02648(7) Uani 1.0 4 d . . .
Cl(1) Cl 0.38683(5) 0.30627(3) 0.26385(5) 0.0408(3) Uani 1.0 4 d . . .
S(1) S 0.23971(6) 0.66823(4) -0.06269(6) 0.0466(3) Uani 1.0 4 d . . .
P(1) P 0.19720(5) 0.33655(3) 0.05269(6) 0.0351(3) Uani 1.0 4 d . . .
P(2) P 0.52271(5) 0.43665(4) 0.20297(5) 0.0308(2) Uani 1.0 4 d . . .
F(1) F 0.09752(18) 0.75572(14) -0.16022(18) 0.1176(11) Uani 1.0 4 d . . .
F(2) F 0.16248(14) 0.71028(10) -0.23419(14) 0.0732(8) Uani 1.0 4 d . . .
F(3) F 0.07923(16) 0.63479(14) -0.20145(17) 0.1099(10) Uani 1.0 4 d . . .
O(1) O 0.27543(16) 0.59685(11) -0.08436(17) 0.0649(8) Uani 1.0 4 d . . .
O(2) O 0.29685(17) 0.73631(12) -0.04364(17) 0.0784(9) Uani 1.0 4 d . . .
O(3) O 0.20128(16) 0.65321(11) -0.00324(16) 0.0647(9) Uani 1.0 4 d . . .
O(4) O 0.1365(4) 0.4265(3) 0.4302(4) 0.194(3) Uani 1.0 4 d . . .
N(1) N 0.38820(14) 0.31236(10) 0.07691(14) 0.0277(7) Uani 1.0 4 d . . .
N(2) N 0.32407(15) 0.47541(11) 0.05631(15) 0.0287(7) Uani 1.0 4 d . . .
N(3) N 0.32223(16) 0.49406(11) 0.22586(17) 0.0353(8) Uani 1.0 4 d . . .
C(1) C 0.1321(2) 0.36352(14) -0.0720(3) 0.0441(9) Uani 1.0 4 d . . .
C(2) C 0.0481(3) 0.31004(16) -0.1295(3) 0.0691(12) Uani 1.0 4 d . . .
C(3) C 0.1965(3) 0.35540(15) -0.1138(2) 0.0496(10) Uani 1.0 4 d . . .
C(4) C 0.0989(2) 0.45150(14) -0.0837(3) 0.0545(11) Uani 1.0 4 d . . .
C(5) C 0.1123(3) 0.31470(15) 0.0953(3) 0.0532(12) Uani 1.0 4 d . . .
C(6) C 0.0428(3) 0.38358(16) 0.0698(3) 0.0762(15) Uani 1.0 4 d . . .
C(7) C 0.0594(3) 0.23503(16) 0.0606(3) 0.0818(15) Uani 1.0 4 d . . .
C(8) C 0.1656(3) 0.31019(18) 0.1995(3) 0.0735(15) Uani 1.0 4 d . . .
C(9) C 0.24860(19) 0.23852(13) 0.0549(2) 0.0372(9) Uani 1.0 4 d . . .
C(10) C 0.33446(19) 0.24530(13) 0.04452(18) 0.0316(8) Uani 1.0 4 d . . .
C(11) C 0.3594(2) 0.18501(13) 0.00420(19) 0.0387(9) Uani 1.0 4 d . . .
C(12) C 0.4371(3) 0.19244(14) -0.0048(2) 0.0430(10) Uani 1.0 4 d . . .
C(13) C 0.4907(2) 0.26025(14) 0.02652(19) 0.0382(9) Uani 1.0 4 d . . .
C(14) C 0.46460(19) 0.31965(13) 0.06698(18) 0.0314(8) Uani 1.0 4 d . . .
C(15) C 0.52137(19) 0.39567(13) 0.10111(18) 0.0340(9) Uani 1.0 4 d . . .
C(16) C 0.5602(2) 0.54417(13) 0.2054(2) 0.0383(9) Uani 1.0 4 d . . .
C(17) C 0.4778(2) 0.59283(14) 0.1351(2) 0.0427(9) Uani 1.0 4 d . . .
C(18) C 0.6396(3) 0.55495(15) 0.1835(3) 0.0536(11) Uani 1.0 4 d . . .
C(19) C 0.5866(3) 0.58013(14) 0.2992(2) 0.0473(10) Uani 1.0 4 d . . .
C(20) C 0.6176(2) 0.37945(15) 0.3004(2) 0.0413(9) Uani 1.0 4 d . . .
C(21) C 0.6096(3) 0.39176(15) 0.3871(2) 0.0504(10) Uani 1.0 4 d . . .
C(22) C 0.6043(2) 0.28967(14) 0.2761(2) 0.0498(10) Uani 1.0 4 d . . .
C(23) C 0.7158(3) 0.40120(18) 0.3202(3) 0.0615(12) Uani 1.0 4 d . . .
C(24) C 0.2663(2) 0.55682(14) 0.1857(3) 0.0460(10) Uani 1.0 4 d . . .
C(25) C 0.2542(3) 0.61757(16) 0.2359(3) 0.0646(14) Uani 1.0 4 d . . .
C(26) C 0.2978(3) 0.61379(17) 0.3284(3) 0.0692(14) Uani 1.0 4 d . . .
C(27) C 0.3555(3) 0.54951(18) 0.3706(3) 0.0692(14) Uani 1.0 4 d . . .
C(28) C 0.3651(3) 0.49215(16) 0.3164(3) 0.0542(12) Uani 1.0 4 d . . .
C(29) C 0.1408(3) 0.69082(19) -0.1693(3) 0.0614(13) Uani 1.0 4 d . . .
C(30) C 0.0689(7) 0.4577(4) 0.4453(6) 0.214(5) Uani 1.0 4 d . . .
C(31) C 0.0415(6) 0.5323(4) 0.3962(7) 0.211(5) Uani 1.0 4 d . . .
C(32) C 0.0994(6) 0.5397(4) 0.3585(6) 0.191(4) Uani 1.0 4 d . . .
C(33) C 0.1460(6) 0.4706(4) 0.3721(7) 0.222(5) Uani 1.0 4 d . . .
H(1) H 0.0685 0.2559 -0.1264 0.0699 Uiso 1.0 4 calc R . .
H(2) H 0.0053 0.3130 -0.1062 0.0699 Uiso 1.0 4 calc R . .
H(3) H 0.0180 0.3277 -0.1917 0.0699 Uiso 1.0 4 calc R . .
H(4) H 0.1645 0.3725 -0.1763 0.0537 Uiso 1.0 4 calc R . .
H(5) H 0.2506 0.3879 -0.0802 0.0535 Uiso 1.0 4 calc R . .
H(6) H 0.2149 0.3007 -0.1109 0.0536 Uiso 1.0 4 calc R . .
H(7) H 0.0538 0.4572 -0.0635 0.0587 Uiso 1.0 4 calc R . .
H(8) H 0.1510 0.4856 -0.0480 0.0587 Uiso 1.0 4 calc R . .
H(9) H 0.0715 0.4662 -0.1468 0.0585 Uiso 1.0 4 calc R . .
H(10) H 0.0758 0.4324 0.0953 0.1041 Uiso 1.0 4 calc R . .
H(11) H 0.0077 0.3884 0.0046 0.1042 Uiso 1.0 4 calc R . .
H(12) H 0.0014 0.3732 0.0936 0.1041 Uiso 1.0 4 calc R . .
H(13) H 0.0176 0.2283 0.0847 0.1104 Uiso 1.0 4 calc R . .
H(14) H 0.0248 0.2356 -0.0048 0.1104 Uiso 1.0 4 calc R . .
H(15) H 0.1029 0.1917 0.0805 0.1103 Uiso 1.0 4 calc R . .
H(16) H 0.1230 0.3005 0.2221 0.1047 Uiso 1.0 4 calc R . .
H(17) H 0.2099 0.2675 0.2181 0.1048 Uiso 1.0 4 calc R . .
H(18) H 0.1974 0.3597 0.2237 0.1050 Uiso 1.0 4 calc R . .
H(19) H 0.2730 0.2079 0.1109 0.0447 Uiso 1.0 4 calc R . .
H(20) H 0.2120 0.2015 0.0059 0.0443 Uiso 1.0 4 calc R . .
H(21) H 0.3231 0.1393 -0.0169 0.0460 Uiso 1.0 4 calc R . .
H(22) H 0.4537 0.1519 -0.0319 0.0548 Uiso 1.0 4 calc R . .
H(23) H 0.5437 0.2661 0.0206 0.0490 Uiso 1.0 4 calc R . .
H(24) H 0.4925 0.4280 0.0463 0.0437 Uiso 1.0 4 calc R . .
H(25) H 0.5803 0.3778 0.1077 0.0436 Uiso 1.0 4 calc R . .
H(26) H 0.4600 0.5735 0.0749 0.0522 Uiso 1.0 4 calc R . .
H(27) H 0.4264 0.5875 0.1467 0.0522 Uiso 1.0 4 calc R . .
H(28) H 0.4950 0.6480 0.1395 0.0525 Uiso 1.0 4 calc R . .
H(29) H 0.6554 0.6105 0.1875 0.0672 Uiso 1.0 4 calc R . .
H(30) H 0.6928 0.5252 0.2264 0.0673 Uiso 1.0 4 calc R . .
H(31) H 0.6204 0.5360 0.1229 0.0671 Uiso 1.0 4 calc R . .
H(32) H 0.5990 0.6361 0.2990 0.0562 Uiso 1.0 4 calc R . .
H(33) H 0.5364 0.5729 0.3121 0.0562 Uiso 1.0 4 calc R . .
H(34) H 0.6411 0.5539 0.3452 0.0561 Uiso 1.0 4 calc R . .
H(35) H 0.6220 0.4466 0.4057 0.0558 Uiso 1.0 4 calc R . .
H(36) H 0.5480 0.3782 0.3747 0.0557 Uiso 1.0 4 calc R . .
H(37) H 0.6537 0.3583 0.4350 0.0558 Uiso 1.0 4 calc R . .
H(38) H 0.6498 0.2593 0.3266 0.0584 Uiso 1.0 4 calc R . .
H(39) H 0.5433 0.2734 0.2631 0.0583 Uiso 1.0 4 calc R . .
H(40) H 0.6117 0.2806 0.2235 0.0586 Uiso 1.0 4 calc R . .
H(41) H 0.7599 0.3677 0.3681 0.0697 Uiso 1.0 4 calc R . .
H(42) H 0.7209 0.3935 0.2661 0.0692 Uiso 1.0 4 calc R . .
H(43) H 0.7282 0.4560 0.3388 0.0693 Uiso 1.0 4 calc R . .
H(44) H 0.2347 0.5598 0.1224 0.0598 Uiso 1.0 4 calc R . .
H(45) H 0.2162 0.6608 0.2059 0.0869 Uiso 1.0 4 calc R . .
H(46) H 0.2890 0.6533 0.3624 0.0935 Uiso 1.0 4 calc R . .
H(47) H 0.3870 0.5450 0.4339 0.0889 Uiso 1.0 4 calc R . .
H(48) H 0.4046 0.4494 0.3454 0.0686 Uiso 1.0 4 calc R . .
H(49) H 0.3077(17) 0.5071(12) 0.0037(14) 0.037(8) Uiso 1.0 4 d . . .
H(50) H 0.0200 0.4180 0.4239 0.3043 Uiso 1.0 4 calc R . .
H(51) H 0.0949 0.4639 0.5107 0.3043 Uiso 1.0 4 calc R . .
H(52) H -0.0213 0.5319 0.3453 0.3069 Uiso 1.0 4 calc R . .
H(53) H 0.0492 0.5786 0.4339 0.3070 Uiso 1.0 4 calc R . .
H(54) H 0.0644 0.5539 0.2944 0.2332 Uiso 1.0 4 calc R . .
H(55) H 0.1442 0.5814 0.3915 0.2333 Uiso 1.0 4 calc R . .
H(56) H 0.2115 0.4786 0.3932 0.3133 Uiso 1.0 4 calc R . .
H(57) H 0.1189 0.4406 0.3155 0.3134 Uiso 1.0 4 calc R . .

loop_
_atom_site_aniso_label
_atom_site_aniso_U_11
_atom_site_aniso_U_22
_atom_site_aniso_U_33
_atom_site_aniso_U_12
_atom_site_aniso_U_13
_atom_site_aniso_U_23
Mo(1) 0.03641(14) 0.02189(10) 0.02738(14) 0.00277(10) 0.02041(12) 0.00157(10)
Cl(1) 0.0624(6) 0.0312(4) 0.0366(5) 0.0050(3) 0.0302(5) 0.0072(3)
S(1) 0.0456(5) 0.0453(4) 0.0496(6) -0.0030(4) 0.0238(5) 0.0107(4)
P(1) 0.0373(5) 0.0257(4) 0.0477(6) 0.0005(3) 0.0249(5) 0.0018(4)
P(2) 0.0375(5) 0.0300(4) 0.0276(5) -0.0006(3) 0.0180(4) -0.0018(3)
F(1) 0.125(3) 0.1261(19) 0.118(3) 0.0851(17) 0.072(2) 0.0566(17)
F(2) 0.0838(16) 0.0835(13) 0.0588(15) 0.0100(11) 0.0398(13) 0.0277(11)
F(3) 0.0751(18) 0.1376(19) 0.0757(19) -0.0527(15) 0.0042(14) 0.0153(15)
O(1) 0.0807(18) 0.0528(12) 0.0799(19) 0.0281(12) 0.0538(16) 0.0250(12)
O(2) 0.0796(19) 0.0618(14) 0.075(2) -0.0301(13) 0.0230(16) 0.0061(13)
O(3) 0.0792(18) 0.0706(14) 0.0627(18) 0.0099(12) 0.0490(16) 0.0221(12)
O(4) 0.227(6) 0.125(4) 0.261(7) 0.098(4) 0.142(5) 0.104(4)
N(1) 0.0327(14) 0.0271(11) 0.0246(14) 0.0054(9) 0.0150(12) 0.0027(9)
N(2) 0.0323(14) 0.0261(11) 0.0268(15) 0.0002(9) 0.0136(12) 0.0026(10)
N(3) 0.0511(16) 0.0258(11) 0.0413(17) 0.0040(10) 0.0321(14) 0.0022(10)
C(1) 0.0359(19) 0.0341(15) 0.049(3) -0.0004(13) 0.0101(17) 0.0017(14)
C(2) 0.047(3) 0.0548(19) 0.073(3) -0.0064(16) 0.004(2) 0.0005(19)
C(3) 0.060(3) 0.0458(17) 0.029(2) 0.0002(15) 0.0099(18) -0.0009(14)
C(4) 0.042(2) 0.0435(17) 0.061(3) 0.0053(14) 0.0119(19) 0.0117(16)
C(5) 0.050(3) 0.0384(16) 0.091(3) -0.0026(14) 0.049(3) 0.0022(17)
C(6) 0.067(3) 0.0553(19) 0.138(5) 0.0050(18) 0.075(3) 0.005(3)
C(7) 0.078(3) 0.0509(19) 0.147(5) -0.0178(18) 0.079(3) 0.000(3)
C(8) 0.088(3) 0.072(3) 0.103(4) 0.002(2) 0.079(3) 0.012(3)
C(9) 0.0420(18) 0.0229(12) 0.046(2) 0.0028(12) 0.0211(17) 0.0026(12)
C(10) 0.0390(18) 0.0261(13) 0.0285(17) 0.0032(12) 0.0156(15) 0.0010(12)
C(11) 0.052(2) 0.0285(14) 0.0356(19) 0.0014(13) 0.0209(17) -0.0054(12)
C(12) 0.064(3) 0.0367(15) 0.037(2) 0.0104(15) 0.0314(18) -0.0057(13)
C(13) 0.0423(19) 0.0442(16) 0.0365(19) 0.0078(14) 0.0256(17) -0.0014(13)
C(14) 0.0384(18) 0.0343(14) 0.0236(17) 0.0049(12) 0.0169(15) 0.0018(12)
C(15) 0.0397(18) 0.0395(15) 0.0298(17) 0.0020(12) 0.0225(15) -0.0005(12)
C(16) 0.046(2) 0.0338(14) 0.040(2) -0.0082(13) 0.0250(17) -0.0035(13)
C(17) 0.052(2) 0.0334(14) 0.046(2) -0.0078(14) 0.0263(17) 0.0006(14)
C(18) 0.055(3) 0.0512(17) 0.062(3) -0.0112(15) 0.034(2) -0.0017(16)
C(19) 0.058(3) 0.0389(15) 0.043(2) -0.0133(14) 0.0241(18) -0.0098(14)
C(20) 0.0404(19) 0.0437(15) 0.035(2) 0.0047(13) 0.0144(16) -0.0015(13)
C(21) 0.059(3) 0.0498(18) 0.0301(19) 0.0048(15) 0.0122(18) 0.0020(14)
C(22) 0.055(3) 0.0500(17) 0.041(3) 0.0202(15) 0.0208(18) 0.0080(15)
C(23) 0.046(3) 0.073(3) 0.054(3) 0.0091(17) 0.0158(19) 0.0021(18)
C(24) 0.057(3) 0.0357(15) 0.057(3) 0.0085(14) 0.037(2) 0.0041(15)
C(25) 0.090(3) 0.0333(16) 0.094(4) 0.0104(16) 0.063(3) -0.0039(18)
C(26) 0.095(4) 0.048(2) 0.091(4) -0.0033(19) 0.066(3) -0.026(2)
C(27) 0.100(4) 0.065(2) 0.058(3) 0.005(2) 0.050(3) -0.0173(19)
C(28) 0.078(3) 0.0456(17) 0.048(3) 0.0099(16) 0.038(3) -0.0023(15)
C(29) 0.059(3) 0.066(2) 0.069(3) 0.0020(19) 0.039(3) 0.0222(19)
C(30) 0.379(12) 0.137(6) 0.245(10) 0.123(7) 0.246(10) 0.094(6)
C(31) 0.306(11) 0.133(5) 0.329(12) 0.114(6) 0.260(11) 0.101(7)
C(32) 0.221(9) 0.133(6) 0.229(10) 0.062(6) 0.116(8) 0.098(6)
C(33) 0.257(10) 0.108(5) 0.418(15) 0.061(6) 0.257(11) 0.104(7)

loop_
_atom_type_symbol
_atom_type_description
_atom_type_scat_dispersion_real
_atom_type_scat_dispersion_imag
_atom_type_scat_source
C C 0.0033 0.0016
;
International Tables for Crystallography
(1992, Vol. C, Tables 4.2.6.8 and 6.1.1.4)
;
H H 0.0000 0.0000
;
International Tables for Crystallography
(1992, Vol. C, Table 6.1.1.4)
;
O O 0.0106 0.0060
;
International Tables for Crystallography
(1992, Vol. C, Tables 4.2.6.8 and 6.1.1.4)
;
N N 0.0061 0.0033
;
International Tables for Crystallography
(1992, Vol. C, Tables 4.2.6.8 and 6.1.1.4)
;
F F 0.0171 0.0103
;
International Tables for Crystallography
(1992, Vol. C, Tables 4.2.6.8 and 6.1.1.4)
;
P P 0.1023 0.0942
;
International Tables for Crystallography
(1992, Vol. C, Tables 4.2.6.8 and 6.1.1.4)
;
S S 0.1246 0.1234
;
International Tables for Crystallography
(1992, Vol. C, Tables 4.2.6.8 and 6.1.1.4)
;
Cl Cl 0.1484 0.1585
;
International Tables for Crystallography
(1992, Vol. C, Tables 4.2.6.8 and 6.1.1.4)
;
Mo Mo -1.6832 0.6857
;
International Tables for Crystallography
(1992, Vol. C, Tables 4.2.6.8 and 6.1.1.4)
;

loop_
_geom_angle_atom_site_label_1
_geom_angle_atom_site_label_2
_geom_angle_atom_site_label_3
_geom_angle
_geom_angle_publ_flag
_geom_angle_site_symmetry_1
_geom_angle_site_symmetry_2
_geom_angle_site_symmetry_3
Cl(1) Mo(1) P(1) 86.42(3) yes . . .
Cl(1) Mo(1) P(2) 91.26(3) yes . . .
Cl(1) Mo(1) N(1) 84.18(6) yes . . .
Cl(1) Mo(1) N(2) 178.85(7) yes . . .
Cl(1) Mo(1) N(3) 87.89(7) yes . . .
P(1) Mo(1) P(2) 157.89(3) yes . . .
P(1) Mo(1) N(1) 78.90(6) yes . . .
P(1) Mo(1) N(2) 92.61(7) yes . . .
P(1) Mo(1) N(3) 103.03(7) yes . . .
P(2) Mo(1) N(1) 78.98(6) yes . . .
P(2) Mo(1) N(2) 89.40(8) yes . . .
P(2) Mo(1) N(3) 98.85(7) yes . . .
N(1) Mo(1) N(2) 95.02(11) yes . . .
N(1) Mo(1) N(3) 171.72(8) yes . . .
N(2) Mo(1) N(3) 92.94(11) yes . . .
O(1) S(1) O(2) 114.44(18) yes . . .
O(1) S(1) O(3) 113.38(15) yes . . .
O(1) S(1) C(29) 102.04(16) yes . . .
O(2) S(1) O(3) 116.99(17) yes . . .
O(2) S(1) C(29) 103.89(15) yes . . .
O(3) S(1) C(29) 103.66(19) yes . . .
Mo(1) P(1) C(1) 114.19(11) yes . . .
Mo(1) P(1) C(5) 125.48(11) yes . . .
Mo(1) P(1) C(9) 95.18(9) yes . . .
C(1) P(1) C(5) 109.83(16) yes . . .
C(1) P(1) C(9) 104.16(14) yes . . .
C(5) P(1) C(9) 103.75(15) yes . . .
Mo(1) P(2) C(15) 92.63(10) yes . . .
Mo(1) P(2) C(16) 118.44(10) yes . . .
Mo(1) P(2) C(20) 122.95(12) yes . . .
C(15) P(2) C(16) 103.45(15) yes . . .
C(15) P(2) C(20) 104.29(14) yes . . .
C(16) P(2) C(20) 109.86(12) yes . . .
C(30) O(4) C(33) 109.3(6) yes . . .
Mo(1) N(1) C(10) 120.7(3) yes . . .
Mo(1) N(1) C(14) 120.20(14) yes . . .
C(10) N(1) C(14) 119.1(3) yes . . .
Mo(1) N(3) C(24) 119.7(3) yes . . .
Mo(1) N(3) C(28) 123.4(2) yes . . .
C(24) N(3) C(28) 116.5(3) yes . . .
P(1) C(1) C(2) 114.2(3) yes . . .
P(1) C(1) C(3) 109.78(18) yes . . .
P(1) C(1) C(4) 110.1(3) yes . . .
C(2) C(1) C(3) 106.0(3) yes . . .
C(2) C(1) C(4) 108.7(3) yes . . .
C(3) C(1) C(4) 107.8(3) yes . . .
P(1) C(5) C(6) 109.8(3) yes . . .
P(1) C(5) C(7) 114.3(4) yes . . .
P(1) C(5) C(8) 108.8(3) yes . . .
C(6) C(5) C(7) 109.6(3) yes . . .
C(6) C(5) C(8) 106.9(4) yes . . .
C(7) C(5) C(8) 107.0(3) yes . . .
P(1) C(9) C(10) 112.23(18) yes . . .
N(1) C(10) C(9) 118.5(3) yes . . .
N(1) C(10) C(11) 120.2(3) yes . . .
C(9) C(10) C(11) 121.2(3) yes . . .
C(10) C(11) C(12) 120.3(3) yes . . .
C(11) C(12) C(13) 119.7(3) yes . . .
C(12) C(13) C(14) 119.0(4) yes . . .
N(1) C(14) C(13) 121.6(3) yes . . .
N(1) C(14) C(15) 118.0(3) yes . . .
C(13) C(14) C(15) 120.4(3) yes . . .
P(2) C(15) C(14) 113.1(3) yes . . .
P(2) C(16) C(17) 109.35(18) yes . . .
P(2) C(16) C(18) 114.4(2) yes . . .
P(2) C(16) C(19) 108.8(3) yes . . .
C(17) C(16) C(18) 107.1(3) yes . . .
C(17) C(16) C(19) 106.5(3) yes . . .
C(18) C(16) C(19) 110.4(3) yes . . .
P(2) C(20) C(21) 109.6(3) yes . . .
P(2) C(20) C(22) 108.34(17) yes . . .
P(2) C(20) C(23) 114.3(3) yes . . .
C(21) C(20) C(22) 108.3(3) yes . . .
C(21) C(20) C(23) 109.3(3) yes . . .
C(22) C(20) C(23) 106.8(3) yes . . .
N(3) C(24) C(25) 122.2(3) yes . . .
C(24) C(25) C(26) 120.2(3) yes . . .
C(25) C(26) C(27) 118.2(4) yes . . .
C(26) C(27) C(28) 118.3(4) yes . . .
N(3) C(28) C(27) 124.5(3) yes . . .
S(1) C(29) F(1) 109.6(3) yes . . .
S(1) C(29) F(2) 113.1(3) yes . . .
S(1) C(29) F(3) 114.5(3) yes . . .
F(1) C(29) F(2) 105.1(3) yes . . .
F(1) C(29) F(3) 106.3(4) yes . . .
F(2) C(29) F(3) 107.7(4) yes . . .
O(4) C(30) C(31) 106.5(9) yes . . .
C(30) C(31) C(32) 104.1(8) yes . . .
C(31) C(32) C(33) 107.9(8) yes . . .
O(4) C(33) C(32) 110.6(11) yes . . .
Mo(1) N(2) H(49) 172.3(13) no . . .
C(1) C(2) H(1) 109.471 no . . .
C(1) C(2) H(2) 109.489 no . . .
C(1) C(2) H(3) 109.544 no . . .
H(1) C(2) H(2) 109.447 no . . .
H(1) C(2) H(3) 109.435 no . . .
H(2) C(2) H(3) 109.442 no . . .
C(1) C(3) H(4) 109.632 no . . .
C(1) C(3) H(5) 109.400 no . . .
C(1) C(3) H(6) 109.461 no . . .
H(4) C(3) H(5) 109.444 no . . .
H(4) C(3) H(6) 109.445 no . . .
H(5) C(3) H(6) 109.445 no . . .
C(1) C(4) H(7) 109.627 no . . .
C(1) C(4) H(8) 109.512 no . . .
C(1) C(4) H(9) 109.349 no . . .
H(7) C(4) H(8) 109.445 no . . .
H(7) C(4) H(9) 109.447 no . . .
H(8) C(4) H(9) 109.446 no . . .
C(5) C(6) H(10) 109.395 no . . .
C(5) C(6) H(11) 109.570 no . . .
C(5) C(6) H(12) 109.542 no . . .
H(10) C(6) H(11) 109.442 no . . .
H(10) C(6) H(12) 109.439 no . . .
H(11) C(6) H(12) 109.440 no . . .
C(5) C(7) H(13) 109.505 no . . .
C(5) C(7) H(14) 109.541 no . . .
C(5) C(7) H(15) 109.455 no . . .
H(13) C(7) H(14) 109.441 no . . .
H(13) C(7) H(15) 109.444 no . . .
H(14) C(7) H(15) 109.441 no . . .
C(5) C(8) H(16) 109.657 no . . .
C(5) C(8) H(17) 109.390 no . . .
C(5) C(8) H(18) 109.451 no . . .
H(16) C(8) H(17) 109.447 no . . .
H(16) C(8) H(18) 109.434 no . . .
H(17) C(8) H(18) 109.448 no . . .
P(1) C(9) H(19) 117.514 no . . .
P(1) C(9) H(20) 117.570 no . . .
C(10) C(9) H(19) 100.361 no . . .
C(10) C(9) H(20) 100.500 no . . .
H(19) C(9) H(20) 106.061 no . . .
C(10) C(11) H(21) 119.806 no . . .
C(12) C(11) H(21) 119.894 no . . .
C(11) C(12) H(22) 120.084 no . . .
C(13) C(12) H(22) 120.205 no . . .
C(12) C(13) H(23) 120.491 no . . .
C(14) C(13) H(23) 120.525 no . . .
P(2) C(15) H(24) 116.888 no . . .
P(2) C(15) H(25) 116.908 no . . .
C(14) C(15) H(24) 100.588 no . . .
C(14) C(15) H(25) 100.591 no . . .
H(24) C(15) H(25) 106.407 no . . .
C(16) C(17) H(26) 109.452 no . . .
C(16) C(17) H(27) 109.503 no . . .
C(16) C(17) H(28) 109.549 no . . .
H(26) C(17) H(27) 109.438 no . . .
H(26) C(17) H(28) 109.444 no . . .
H(27) C(17) H(28) 109.440 no . . .
C(16) C(18) H(29) 109.381 no . . .
C(16) C(18) H(30) 109.582 no . . .
C(16) C(18) H(31) 109.534 no . . .
H(29) C(18) H(30) 109.446 no . . .
H(29) C(18) H(31) 109.446 no . . .
H(30) C(18) H(31) 109.438 no . . .
C(16) C(19) H(32) 109.582 no . . .
C(16) C(19) H(33) 109.466 no . . .
C(16) C(19) H(34) 109.455 no . . .
H(32) C(19) H(33) 109.447 no . . .
H(32) C(19) H(34) 109.439 no . . .
H(33) C(19) H(34) 109.438 no . . .
C(20) C(21) H(35) 109.502 no . . .
C(20) C(21) H(36) 109.390 no . . .
C(20) C(21) H(37) 109.611 no . . .
H(35) C(21) H(36) 109.437 no . . .
H(35) C(21) H(37) 109.443 no . . .
H(36) C(21) H(37) 109.444 no . . .
C(20) C(22) H(38) 109.490 no . . .
C(20) C(22) H(39) 109.603 no . . .
C(20) C(22) H(40) 109.404 no . . .
H(38) C(22) H(39) 109.439 no . . .
H(38) C(22) H(40) 109.453 no . . .
H(39) C(22) H(40) 109.438 no . . .
C(20) C(23) H(41) 109.462 no . . .
C(20) C(23) H(42) 109.485 no . . .
C(20) C(23) H(43) 109.556 no . . .
H(41) C(23) H(42) 109.436 no . . .
H(41) C(23) H(43) 109.444 no . . .
H(42) C(23) H(43) 109.444 no . . .
N(3) C(24) H(44) 118.779 no . . .
C(25) C(24) H(44) 118.999 no . . .
C(24) C(25) H(45) 119.847 no . . .
C(26) C(25) H(45) 119.940 no . . .
C(25) C(26) H(46) 120.885 no . . .
C(27) C(26) H(46) 120.906 no . . .
C(26) C(27) H(47) 120.783 no . . .
C(28) C(27) H(47) 120.902 no . . .
N(3) C(28) H(48) 117.701 no . . .
C(27) C(28) H(48) 117.753 no . . .
O(4) C(30) H(50) 105.992 no . . .
O(4) C(30) H(51) 107.496 no . . .
C(31) C(30) H(50) 114.121 no . . .
C(31) C(30) H(51) 113.326 no . . .
H(50) C(30) H(51) 108.896 no . . .
C(30) C(31) H(52) 113.638 no . . .
C(30) C(31) H(53) 114.523 no . . .
C(32) C(31) H(52) 106.049 no . . .
C(32) C(31) H(53) 108.976 no . . .
H(52) C(31) H(53) 108.982 no . . .
C(31) C(32) H(54) 110.906 no . . .
C(31) C(32) H(55) 107.944 no . . .
C(33) C(32) H(54) 112.403 no . . .
C(33) C(32) H(55) 107.996 no . . .
H(54) C(32) H(55) 109.504 no . . .
O(4) C(33) H(56) 109.026 no . . .
O(4) C(33) H(57) 106.016 no . . .
C(32) C(33) H(56) 112.571 no . . .
C(32) C(33) H(57) 109.024 no . . .
H(56) C(33) H(57) 109.348 no . . .

loop_
_geom_bond_atom_site_label_1
_geom_bond_atom_site_label_2
_geom_bond_distance
_geom_bond_publ_flag
_geom_bond_site_symmetry_1
_geom_bond_site_symmetry_2
Mo(1) Cl(1) 2.4993(8) yes . .
Mo(1) P(1) 2.5209(7) yes . .
Mo(1) P(2) 2.5564(9) yes . .
Mo(1) N(1) 2.184(3) yes . .
Mo(1) N(2) 1.711(3) yes . .
Mo(1) N(3) 2.225(3) yes . .
S(1) O(1) 1.456(3) yes . .
S(1) O(2) 1.414(3) yes . .
S(1) O(3) 1.440(4) yes . .
S(1) C(29) 1.779(4) yes . .
P(1) C(1) 1.884(4) yes . .
P(1) C(5) 1.890(5) yes . .
P(1) C(9) 1.841(3) yes . .
P(2) C(15) 1.831(4) yes . .
P(2) C(16) 1.899(3) yes . .
P(2) C(20) 1.885(3) yes . .
F(1) C(29) 1.350(5) yes . .
F(2) C(29) 1.341(6) yes . .
F(3) C(29) 1.293(4) yes . .
O(4) C(30) 1.362(14) yes . .
O(4) C(33) 1.291(13) yes . .
N(1) C(10) 1.370(3) yes . .
N(1) C(14) 1.354(5) yes . .
N(3) C(24) 1.344(4) yes . .
N(3) C(28) 1.328(5) yes . .
C(1) C(2) 1.534(4) yes . .
C(1) C(3) 1.536(6) yes . .
C(1) C(4) 1.552(4) yes . .
C(5) C(6) 1.535(5) yes . .
C(5) C(7) 1.546(4) yes . .
C(5) C(8) 1.529(6) yes . .
C(9) C(10) 1.512(5) yes . .
C(10) C(11) 1.385(5) yes . .
C(11) C(12) 1.366(6) yes . .
C(12) C(13) 1.378(4) yes . .
C(13) C(14) 1.386(5) yes . .
C(14) C(15) 1.519(4) yes . .
C(16) C(17) 1.531(4) yes . .
C(16) C(18) 1.534(6) yes . .
C(16) C(19) 1.536(5) yes . .
C(20) C(21) 1.536(6) yes . .
C(20) C(22) 1.547(4) yes . .
C(20) C(23) 1.531(5) yes . .
C(24) C(25) 1.396(6) yes . .
C(25) C(26) 1.357(7) yes . .
C(26) C(27) 1.383(5) yes . .
C(27) C(28) 1.384(6) yes . .
C(30) C(31) 1.444(10) yes . .
C(31) C(32) 1.383(17) yes . .
C(32) C(33) 1.348(11) yes . .
N(2) H(49) 0.95(3) no . .
C(2) H(1) 0.960 no . .
C(2) H(2) 0.960 no . .
C(2) H(3) 0.960 no . .
C(3) H(4) 0.960 no . .
C(3) H(5) 0.960 no . .
C(3) H(6) 0.960 no . .
C(4) H(7) 0.960 no . .
C(4) H(8) 0.960 no . .
C(4) H(9) 0.960 no . .
C(6) H(10) 0.960 no . .
C(6) H(11) 0.960 no . .
C(6) H(12) 0.960 no . .
C(7) H(13) 0.960 no . .
C(7) H(14) 0.960 no . .
C(7) H(15) 0.960 no . .
C(8) H(16) 0.960 no . .
C(8) H(17) 0.960 no . .
C(8) H(18) 0.960 no . .
C(9) H(19) 0.970 no . .
C(9) H(20) 0.970 no . .
C(11) H(21) 0.930 no . .
C(12) H(22) 0.930 no . .
C(13) H(23) 0.930 no . .
C(15) H(24) 0.970 no . .
C(15) H(25) 0.970 no . .
C(17) H(26) 0.960 no . .
C(17) H(27) 0.960 no . .
C(17) H(28) 0.960 no . .
C(18) H(29) 0.960 no . .
C(18) H(30) 0.960 no . .
C(18) H(31) 0.960 no . .
C(19) H(32) 0.960 no . .
C(19) H(33) 0.960 no . .
C(19) H(34) 0.960 no . .
C(21) H(35) 0.960 no . .
C(21) H(36) 0.960 no . .
C(21) H(37) 0.960 no . .
C(22) H(38) 0.960 no . .
C(22) H(39) 0.960 no . .
C(22) H(40) 0.960 no . .
C(23) H(41) 0.960 no . .
C(23) H(42) 0.960 no . .
C(23) H(43) 0.960 no . .
C(24) H(44) 0.930 no . .
C(25) H(45) 0.930 no . .
C(26) H(46) 0.930 no . .
C(27) H(47) 0.930 no . .
C(28) H(48) 0.930 no . .
C(30) H(50) 0.970 no . .
C(30) H(51) 0.970 no . .
C(31) H(52) 0.970 no . .
C(31) H(53) 0.970 no . .
C(32) H(54) 0.970 no . .
C(32) H(55) 0.970 no . .
C(33) H(56) 0.970 no . .
C(33) H(57) 0.970 no . .

loop_
_geom_contact_atom_site_label_1
_geom_contact_atom_site_label_2
_geom_contact_distance
_geom_contact_publ_flag
_geom_contact_site_symmetry_1
_geom_contact_site_symmetry_2
Cl(1) C(8) 3.264(5) no . .
Cl(1) C(9) 3.317(3) no . .
Cl(1) C(10) 3.498(4) no . .
Cl(1) C(21) 3.527(4) no . .
Cl(1) C(22) 3.502(4) no . .
Cl(1) C(28) 3.305(3) no . .
F(1) O(2) 2.913(4) no . .
F(1) O(3) 2.904(4) no . .
F(2) O(1) 2.975(3) no . .
F(2) O(2) 2.904(3) no . .
F(3) O(1) 2.925(3) no . .
F(3) O(3) 2.949(4) no . .
N(1) C(3) 3.304(3) no . .
N(1) C(12) 2.765(4) no . .
N(1) C(22) 3.526(3) no . .
N(2) C(1) 3.398(4) no . .
N(2) C(3) 3.283(4) no . .
N(2) C(4) 3.314(4) no . .
N(2) C(14) 3.437(4) no . .
N(2) C(15) 3.250(4) no . .
N(2) C(17) 2.964(4) no . .
N(2) C(24) 3.081(5) no . .
N(3) C(26) 2.796(6) no . .
C(1) C(6) 3.369(7) no . .
C(1) C(10) 3.541(4) no . .
C(2) C(5) 3.384(7) no . .
C(2) C(7) 3.347(7) no . .
C(2) C(9) 3.463(4) no . .
C(3) C(9) 3.197(5) no . .
C(3) C(10) 3.124(4) no . .
C(4) C(6) 3.331(7) no . .
C(7) C(9) 3.168(6) no . .
C(8) C(9) 3.525(7) no . .
C(10) C(13) 2.748(6) no . .
C(11) C(14) 2.727(4) no . .
C(14) C(22) 3.164(4) no . .
C(15) C(17) 3.488(4) no . .
C(15) C(18) 3.197(4) no . .
C(15) C(22) 3.121(4) no . .
C(15) C(23) 3.513(4) no . .
C(16) C(23) 3.352(4) no . .
C(18) C(23) 3.268(5) no . .
C(19) C(20) 3.401(4) no . .
C(19) C(21) 3.427(4) no . .
C(19) C(23) 3.595(5) no . .
C(24) C(27) 2.714(6) no . .
C(25) C(28) 2.681(4) no . .
Cl(1) C(12) 3.552(4) no . 4_555
F(1) C(2) 3.287(4) no . 2_554
F(1) C(32) 3.442(7) no . 4_564
F(2) C(2) 3.517(4) no . 2_554
F(2) C(23) 3.524(5) no . 3_665
F(2) C(25) 3.406(5) no . 4_564
F(2) C(26) 3.536(4) no . 4_564
F(3) C(4) 3.581(4) no . .
O(1) N(2) 2.918(4) no . .
O(1) C(15) 3.498(5) no . 3_665
O(1) C(17) 3.570(4) no . .
O(2) C(13) 3.373(5) no . 3_665
O(2) C(21) 3.482(4) no . 2_655
O(2) C(26) 3.310(5) no . 4_564
O(3) N(2) 3.466(3) no . .
O(3) C(24) 3.241(5) no . .
O(4) C(9) 3.418(5) no . 4_555
N(2) O(1) 2.918(4) no . .
N(2) O(3) 3.466(3) no . .
C(2) F(1) 3.287(4) no . 2_544
C(2) F(2) 3.517(4) no . 2_544
C(4) F(3) 3.581(4) no . .
C(9) O(4) 3.418(5) no . 4_554
C(10) C(19) 3.594(4) no . 2_645
C(11) C(19) 3.450(5) no . 2_645
C(12) Cl(1) 3.552(4) no . 4_554
C(13) O(2) 3.373(5) no . 3_665
C(15) O(1) 3.498(5) no . 3_665
C(17) O(1) 3.570(4) no . .
C(19) C(10) 3.594(4) no . 2_655
C(19) C(11) 3.450(5) no . 2_655
C(21) O(2) 3.482(4) no . 2_645
C(23) F(2) 3.524(5) no . 3_665
C(24) O(3) 3.241(5) no . .
C(25) F(2) 3.406(5) no . 4_565
C(26) F(2) 3.536(4) no . 4_565
C(26) O(2) 3.310(5) no . 4_565
C(32) F(1) 3.442(7) no . 4_565
Mo(1) H(5) 3.2717 no . .
Mo(1) H(8) 3.5320 no . .
Mo(1) H(18) 3.5035 no . .
Mo(1) H(19) 3.5280 no . .
Mo(1) H(24) 3.4376 no . .
Mo(1) H(27) 3.2520 no . .
Mo(1) H(44) 3.1076 no . .
Mo(1) H(48) 3.1637 no . .
Cl(1) H(17) 2.7107 no . .
Cl(1) H(18) 2.9952 no . .
Cl(1) H(19) 2.8530 no . .
Cl(1) H(36) 2.6783 no . .
Cl(1) H(39) 2.6442 no . .
Cl(1) H(48) 2.7071 no . .
P(1) H(1) 3.0259 no . .
P(1) H(2) 3.0128 no . .
P(1) H(5) 2.8964 no . .
P(1) H(6) 2.9588 no . .
P(1) H(7) 2.9995 no . .
P(1) H(8) 2.9030 no . .
P(1) H(10) 2.9136 no . .
P(1) H(11) 2.9528 no . .
P(1) H(14) 3.0346 no . .
P(1) H(15) 3.0392 no . .
P(1) H(17) 2.9179 no . .
P(1) H(18) 2.8928 no . .
P(2) H(26) 2.9643 no . .
P(2) H(27) 2.8888 no . .
P(2) H(30) 3.0259 no . .
P(2) H(31) 3.0458 no . .
P(2) H(33) 2.8653 no . .
P(2) H(34) 2.9728 no . .
P(2) H(35) 2.9766 no . .
P(2) H(36) 2.8749 no . .
P(2) H(39) 2.8795 no . .
P(2) H(40) 2.9366 no . .
P(2) H(42) 2.9944 no . .
P(2) H(43) 3.0456 no . .
O(4) H(52) 2.8841 no . .
O(4) H(53) 2.9439 no . .
O(4) H(54) 2.9200 no . .
O(4) H(55) 2.6937 no . .
N(1) H(5) 2.8083 no . .
N(1) H(6) 3.0626 no . .
N(1) H(19) 2.8373 no . .
N(1) H(20) 3.1537 no . .
N(1) H(21) 3.2249 no . .
N(1) H(23) 3.2277 no . .
N(1) H(24) 2.8005 no . .
N(1) H(25) 3.1486 no . .
N(1) H(39) 2.9929 no . .
N(1) H(40) 3.3317 no . .
N(1) H(49) 3.51(2) no . .
N(2) H(5) 2.4825 no . .
N(2) H(8) 2.5269 no . .
N(2) H(24) 2.9713 no . .
N(2) H(26) 2.6739 no . .
N(2) H(27) 2.4871 no . .
N(2) H(44) 2.6438 no . .
N(3) H(18) 3.0399 no . .
N(3) H(27) 3.0637 no . .
N(3) H(33) 3.3683 no . .
N(3) H(45) 3.2268 no . .
N(3) H(47) 3.2281 no . .
C(1) H(10) 3.5499 no . .
C(1) H(11) 2.9324 no . .
C(1) H(14) 3.3075 no . .
C(1) H(20) 3.0239 no . .
C(1) H(49) 3.49(3) no . .
C(2) H(4) 2.6187 no . .
C(2) H(5) 3.2940 no . .
C(2) H(6) 2.6178 no . .
C(2) H(7) 2.6855 no . .
C(2) H(8) 3.3393 no . .
C(2) H(9) 2.6826 no . .
C(2) H(11) 2.9462 no . .
C(2) H(14) 2.6183 no . .
C(2) H(20) 3.1313 no . .
C(3) H(1) 2.6175 no . .
C(3) H(2) 3.2949 no . .
C(3) H(3) 2.6167 no . .
C(3) H(7) 3.3294 no . .
C(3) H(8) 2.7111 no . .
C(3) H(9) 2.6258 no . .
C(3) H(20) 3.2017 no . .
C(3) H(49) 3.193(19) no . .
C(4) H(1) 3.3413 no . .
C(4) H(2) 2.7120 no . .
C(4) H(3) 2.6495 no . .
C(4) H(4) 2.6392 no . .
C(4) H(5) 2.6921 no . .
C(4) H(6) 3.3325 no . .
C(4) H(10) 3.2201 no . .
C(4) H(11) 2.7824 no . .
C(4) H(44) 3.5675 no . .
C(4) H(49) 3.16(3) no . .
C(5) H(1) 3.5635 no . .
C(5) H(2) 2.9559 no . .
C(5) H(7) 3.3509 no . .
C(5) H(19) 3.1015 no . .
C(5) H(20) 3.3076 no . .
C(6) H(2) 2.9535 no . .
C(6) H(7) 2.6362 no . .
C(6) H(13) 2.6672 no . .
C(6) H(14) 2.7291 no . .
C(6) H(15) 3.3451 no . .
C(6) H(16) 2.6321 no . .
C(6) H(17) 3.3018 no . .
C(6) H(18) 2.6315 no . .
C(7) H(1) 3.2306 no . .
C(7) H(2) 2.8114 no . .
C(7) H(10) 3.3467 no . .
C(7) H(11) 2.7270 no . .
C(7) H(12) 2.6650 no . .
C(7) H(16) 2.6226 no . .
C(7) H(17) 2.6569 no . .
C(7) H(18) 3.3127 no . .
C(7) H(19) 3.2311 no . .
C(7) H(20) 3.1202 no . .
C(8) H(10) 2.6318 no . .
C(8) H(11) 3.3019 no . .
C(8) H(12) 2.6313 no . .
C(8) H(13) 2.6419 no . .
C(8) H(14) 3.3104 no . .
C(8) H(15) 2.6438 no . .
C(8) H(19) 3.2930 no . .
C(9) H(1) 3.0617 no . .
C(9) H(5) 3.3879 no . .
C(9) H(6) 2.7614 no . .
C(9) H(14) 3.3210 no . .
C(9) H(15) 2.7523 no . .
C(9) H(17) 3.1360 no . .
C(9) H(21) 2.6764 no . .
C(10) H(5) 3.0320 no . .
C(10) H(6) 2.5592 no . .
C(10) H(22) 3.2265 no . .
C(11) H(6) 2.9488 no . .
C(11) H(19) 2.8038 no . .
C(11) H(20) 2.4608 no . .
C(11) H(23) 3.2149 no . .
C(13) H(21) 3.2130 no . .
C(13) H(24) 2.8307 no . .
C(13) H(25) 2.4419 no . .
C(13) H(40) 2.9328 no . .
C(14) H(5) 3.3754 no . .
C(14) H(22) 3.2252 no . .
C(14) H(39) 2.9930 no . .
C(14) H(40) 2.6480 no . .
C(15) H(23) 2.6758 no . .
C(15) H(26) 3.1102 no . .
C(15) H(30) 3.3688 no . .
C(15) H(31) 2.7846 no . .
C(15) H(39) 3.2806 no . .
C(15) H(40) 2.6797 no . .
C(15) H(42) 3.1048 no . .
C(16) H(24) 3.0434 no . .
C(16) H(25) 3.3320 no . .
C(16) H(35) 3.4162 no . .
C(16) H(42) 3.4385 no . .
C(16) H(43) 2.9736 no . .
C(17) H(24) 3.2030 no . .
C(17) H(29) 2.6342 no . .
C(17) H(30) 3.3056 no . .
C(17) H(31) 2.6365 no . .
C(17) H(32) 2.5959 no . .
C(17) H(33) 2.6582 no . .
C(17) H(34) 3.2975 no . .
C(17) H(49) 2.96(2) no . .
C(18) H(24) 3.2057 no . .
C(18) H(25) 3.1906 no . .
C(18) H(26) 2.6343 no . .
C(18) H(27) 3.3054 no . .
C(18) H(28) 2.6365 no . .
C(18) H(32) 2.7039 no . .
C(18) H(33) 3.3473 no . .
C(18) H(34) 2.7011 no . .
C(18) H(42) 3.0395 no . .
C(18) H(43) 2.8235 no . .
C(19) H(26) 3.2992 no . .
C(19) H(27) 2.6403 no . .
C(19) H(28) 2.6108 no . .
C(19) H(29) 2.6685 no . .
C(19) H(30) 2.7353 no . .
C(19) H(31) 3.3469 no . .
C(19) H(35) 2.7442 no . .
C(19) H(43) 2.9516 no . .
C(20) H(25) 2.9833 no . .
C(20) H(30) 3.2482 no . .
C(20) H(33) 3.5489 no . .
C(20) H(34) 2.9968 no . .
C(21) H(33) 3.2833 no . .
C(21) H(34) 2.9158 no . .
C(21) H(38) 2.6557 no . .
C(21) H(39) 2.6924 no . .
C(21) H(40) 3.3310 no . .
C(21) H(41) 2.6778 no . .
C(21) H(42) 3.3328 no . .
C(21) H(43) 2.6796 no . .
C(21) H(48) 3.2498 no . .
C(22) H(25) 3.0389 no . .
C(22) H(35) 3.3333 no . .
C(22) H(36) 2.7002 no . .
C(22) H(37) 2.6416 no . .
C(22) H(41) 2.6125 no . .
C(22) H(42) 2.6588 no . .
C(22) H(43) 3.3117 no . .
C(23) H(25) 3.1802 no . .
C(23) H(30) 2.5226 no . .
C(23) H(34) 2.9575 no . .
C(23) H(35) 2.6798 no . .
C(23) H(36) 3.3311 no . .
C(23) H(37) 2.6817 no . .
C(23) H(38) 2.6395 no . .
C(23) H(39) 3.3095 no . .
C(23) H(40) 2.6385 no . .
C(24) H(10) 3.4485 no . .
C(24) H(27) 3.0571 no . .
C(24) H(46) 3.2335 no . .
C(24) H(48) 3.1108 no . .
C(24) H(49) 3.54(3) no . .
C(25) H(47) 3.1987 no . .
C(26) H(44) 3.2164 no . .
C(26) H(48) 3.2063 no . .
C(27) H(33) 3.5876 no . .
C(27) H(45) 3.1973 no . .
C(28) H(18) 3.2891 no . .
C(28) H(33) 3.1650 no . .
C(28) H(36) 3.2921 no . .
C(28) H(44) 3.1147 no . .
C(28) H(46) 3.2254 no . .
C(30) H(54) 2.9703 no . .
C(30) H(55) 2.7818 no . .
C(30) H(56) 2.9000 no . .
C(30) H(57) 2.6914 no . .
C(31) H(56) 2.9678 no . .
C(31) H(57) 2.7385 no . .
C(32) H(50) 2.9106 no . .
C(32) H(51) 2.8844 no . .
C(33) H(50) 2.7555 no . .
C(33) H(51) 2.8332 no . .
C(33) H(52) 2.7670 no . .
C(33) H(53) 2.9168 no . .
H(1) H(4) 2.8834 no . .
H(1) H(5) 3.5006 no . .
H(1) H(6) 2.4192 no . .
H(1) H(7) 3.5772 no . .
H(1) H(9) 3.5446 no . .
H(1) H(11) 3.5914 no . .
H(1) H(14) 2.4931 no . .
H(1) H(15) 3.4067 no . .
H(1) H(20) 2.5009 no . .
H(2) H(4) 3.5025 no . .
H(2) H(6) 3.5018 no . .
H(2) H(7) 2.5376 no . .
H(2) H(8) 3.5808 no . .
H(2) H(9) 2.9969 no . .
H(2) H(10) 3.5996 no . .
H(2) H(11) 2.2319 no . .
H(2) H(12) 3.5310 no . .
H(2) H(13) 3.4167 no . .
H(2) H(14) 2.0358 no . .
H(2) H(15) 3.4104 no . .
H(2) H(20) 3.5239 no . .
H(3) H(4) 2.4194 no . .
H(3) H(5) 3.5001 no . .
H(3) H(6) 2.8819 no . .
H(3) H(7) 2.9063 no . .
H(3) H(8) 3.5333 no . .
H(3) H(9) 2.4677 no . .
H(3) H(11) 3.5287 no . .
H(3) H(14) 3.4474 no . .
H(4) H(7) 3.5035 no . .
H(4) H(8) 2.9560 no . .
H(4) H(9) 2.4078 no . .
H(4) H(49) 3.5843 no . .
H(5) H(7) 3.5821 no . .
H(5) H(8) 2.5554 no . .
H(5) H(9) 2.9120 no . .
H(5) H(24) 3.5562 no . .
H(5) H(49) 2.3589 no . .
H(6) H(8) 3.5938 no . .
H(6) H(9) 3.5026 no . .
H(6) H(20) 2.5874 no . .
H(6) H(21) 3.2019 no . .
H(7) H(10) 2.5412 no . .
H(7) H(11) 2.0146 no . .
H(7) H(12) 3.4483 no . .
H(7) H(44) 3.5404 no . .
H(8) H(10) 3.3175 no . .
H(8) H(11) 3.3234 no . .
H(8) H(44) 2.7900 no . .
H(8) H(49) 2.3198 no . .
H(9) H(11) 3.4438 no . .
H(9) H(49) 3.5285 no . .
H(10) H(13) 3.5346 no . .
H(10) H(16) 2.8995 no . .
H(10) H(17) 3.5134 no . .
H(10) H(18) 2.4388 no . .
H(10) H(44) 3.2361 no . .
H(11) H(13) 2.9697 no . .
H(11) H(14) 2.5897 no . .
H(11) H(16) 3.5137 no . .
H(11) H(18) 3.5132 no . .
H(12) H(13) 2.4570 no . .
H(12) H(14) 2.9698 no . .
H(12) H(15) 3.5313 no . .
H(12) H(16) 2.4388 no . .
H(12) H(17) 3.5130 no . .
H(12) H(18) 2.8984 no . .
H(13) H(16) 2.4303 no . .
H(13) H(17) 2.9324 no . .
H(13) H(18) 3.5157 no . .
H(14) H(16) 3.5071 no . .
H(14) H(17) 3.5336 no . .
H(14) H(20) 3.0573 no . .
H(15) H(16) 2.8830 no . .
H(15) H(17) 2.4688 no . .
H(15) H(18) 3.5338 no . .
H(15) H(19) 2.6101 no . .
H(15) H(20) 2.6489 no . .
H(17) H(19) 2.6706 no . .
H(18) H(48) 3.3653 no . .
H(19) H(21) 2.8846 no . .
H(20) H(21) 2.2960 no . .
H(21) H(22) 2.2958 no . .
H(22) H(23) 2.3174 no . .
H(23) H(24) 2.9365 no . .
H(23) H(25) 2.2690 no . .
H(23) H(40) 3.0302 no . .
H(24) H(26) 2.5914 no . .
H(24) H(27) 3.5977 no . .
H(24) H(31) 2.5957 no . .
H(24) H(49) 3.0722 no . .
H(25) H(30) 3.1498 no . .
H(25) H(31) 2.7146 no . .
H(25) H(39) 3.4325 no . .
H(25) H(40) 2.3920 no . .
H(25) H(42) 2.5541 no . .
H(26) H(29) 2.9004 no . .
H(26) H(30) 3.5162 no . .
H(26) H(31) 2.4429 no . .
H(26) H(32) 3.4789 no . .
H(26) H(33) 3.5404 no . .
H(26) H(49) 2.4626 no . .
H(27) H(29) 3.5159 no . .
H(27) H(31) 3.5177 no . .
H(27) H(32) 2.8682 no . .
H(27) H(33) 2.4809 no . .
H(27) H(34) 3.5326 no . .
H(27) H(44) 3.0216 no . .
H(27) H(49) 2.6147 no . .
H(28) H(29) 2.4428 no . .
H(28) H(30) 3.5179 no . .
H(28) H(31) 2.9045 no . .
H(28) H(32) 2.3828 no . .
H(28) H(33) 2.9168 no . .
H(28) H(34) 3.4807 no . .
H(29) H(32) 2.4977 no . .
H(29) H(33) 3.5498 no . .
H(29) H(34) 2.9265 no . .
H(29) H(43) 3.4098 no . .
H(30) H(32) 3.0264 no . .
H(30) H(33) 3.5998 no . .
H(30) H(34) 2.5662 no . .
H(30) H(41) 3.3604 no . .
H(30) H(42) 2.2882 no . .
H(30) H(43) 2.0429 no . .
H(31) H(32) 3.5603 no . .
H(31) H(34) 3.5885 no . .
H(31) H(42) 3.2184 no . .
H(31) H(43) 3.4376 no . .
H(32) H(35) 3.5744 no . .
H(32) H(43) 3.5651 no . .
H(33) H(35) 2.6050 no . .
H(33) H(36) 3.4050 no . .
H(33) H(43) 3.5584 no . .
H(33) H(48) 3.2408 no . .
H(34) H(35) 2.1619 no . .
H(34) H(36) 3.4657 no . .
H(34) H(37) 3.5723 no . .
H(34) H(42) 3.5244 no . .
H(34) H(43) 2.2176 no . .
H(35) H(38) 3.5239 no . .
H(35) H(39) 3.5803 no . .
H(35) H(41) 2.9510 no . .
H(35) H(42) 3.5561 no . .
H(35) H(43) 2.5022 no . .
H(35) H(48) 3.2187 no . .
H(36) H(38) 2.9593 no . .
H(36) H(39) 2.5410 no . .
H(36) H(40) 3.5780 no . .
H(36) H(41) 3.5532 no . .
H(36) H(43) 3.5544 no . .
H(36) H(48) 2.4769 no . .
H(37) H(38) 2.4391 no . .
H(37) H(39) 2.9240 no . .
H(37) H(40) 3.5177 no . .
H(37) H(41) 2.5023 no . .
H(37) H(42) 3.5575 no . .
H(37) H(43) 2.9543 no . .
H(38) H(41) 2.4193 no . .
H(38) H(42) 2.9362 no . .
H(38) H(43) 3.5116 no . .
H(39) H(41) 3.4992 no . .
H(39) H(42) 3.5351 no . .
H(40) H(41) 2.8685 no . .
H(40) H(42) 2.4677 no . .
H(40) H(43) 3.5315 no . .
H(44) H(45) 2.3100 no . .
H(44) H(49) 2.9196 no . .
H(45) H(46) 2.2989 no . .
H(46) H(47) 2.3365 no . .
H(47) H(48) 2.2952 no . .
H(50) H(52) 2.2301 no . .
H(50) H(53) 2.7252 no . .
H(50) H(54) 3.4608 no . .
H(50) H(56) 3.5840 no . .
H(50) H(57) 2.9972 no . .
H(51) H(52) 2.7388 no . .
H(51) H(53) 2.2312 no . .
H(51) H(55) 3.1800 no . .
H(51) H(56) 3.3650 no . .
H(51) H(57) 3.5054 no . .
H(52) H(54) 2.0066 no . .
H(52) H(55) 2.5835 no . .
H(52) H(57) 3.0085 no . .
H(53) H(54) 2.5048 no . .
H(53) H(55) 2.0112 no . .
H(53) H(56) 3.4947 no . .
H(53) H(57) 3.5821 no . .
H(54) H(56) 2.5133 no . .
H(54) H(57) 2.0564 no . .
H(55) H(56) 2.0414 no . .
H(55) H(57) 2.6167 no . .
Cl(1) H(22) 3.1265 no . 4_555
Cl(1) H(28) 3.2233 no . 2_645
Cl(1) H(29) 3.5320 no . 2_645
Cl(1) H(32) 3.0893 no . 2_645
S(1) H(8) 3.4527 no . .
S(1) H(23) 3.4674 no . 3_665
S(1) H(25) 3.4863 no . 3_665
S(1) H(26) 3.5912 no . .
S(1) H(46) 3.4906 no . 4_564
S(1) H(49) 2.93(2) no . .
F(1) H(1) 3.2834 no . 2_554
F(1) H(2) 3.5618 no . 2_554
F(1) H(3) 2.5794 no . 2_554
F(1) H(12) 3.2170 no . 3_565
F(1) H(13) 2.7601 no . 3_565
F(1) H(16) 3.3944 no . 3_565
F(1) H(46) 3.3582 no . 4_564
F(1) H(53) 3.4731 no . 4_564
F(1) H(54) 3.2644 no . 4_564
F(1) H(55) 2.8554 no . 4_564
F(2) H(1) 3.4498 no . 2_554
F(2) H(2) 3.2531 no . 2_554
F(2) H(3) 3.2687 no . 2_554
F(2) H(41) 3.3447 no . 3_665
F(2) H(42) 2.8300 no . 3_665
F(2) H(45) 2.7075 no . 4_564
F(2) H(46) 2.9870 no . 4_564
F(3) H(1) 3.3995 no . 2_554
F(3) H(8) 3.3635 no . .
F(3) H(9) 2.9921 no . .
F(3) H(12) 2.7187 no . 3_565
F(3) H(16) 3.3608 no . 3_565
F(3) H(50) 3.3826 no . 3_565
F(3) H(52) 3.5067 no . 3_565
F(3) H(57) 3.1391 no . 3_565
O(1) H(5) 3.5304 no . .
O(1) H(8) 3.0456 no . .
O(1) H(23) 3.4962 no . 3_665
O(1) H(24) 3.5846 no . 3_665
O(1) H(25) 2.6267 no . 3_665
O(1) H(26) 2.9416 no . .
O(1) H(27) 3.4437 no . .
O(1) H(30) 3.3685 no . 3_665
O(1) H(31) 3.0670 no . 3_665
O(1) H(42) 3.0825 no . 3_665
O(1) H(49) 1.99(2) no . .
O(2) H(23) 2.4659 no . 3_665
O(2) H(25) 3.3218 no . 3_665
O(2) H(28) 3.5427 no . .
O(2) H(37) 2.5919 no . 2_655
O(2) H(38) 3.3259 no . 2_655
O(2) H(46) 2.3933 no . 4_564
O(3) H(8) 2.9221 no . .
O(3) H(11) 3.5053 no . 3_565
O(3) H(12) 2.9564 no . 3_565
O(3) H(27) 3.4996 no . .
O(3) H(38) 3.3013 no . 2_655
O(3) H(44) 2.4632 no . .
O(3) H(45) 3.3966 no . .
O(3) H(49) 2.98(3) no . .
O(4) H(1) 3.2361 no . 4_555
O(4) H(15) 3.4563 no . 4_555
O(4) H(19) 3.5637 no . 4_555
O(4) H(20) 2.4964 no . 4_555
O(4) H(21) 2.9695 no . 4_555
N(1) H(32) 3.5611 no . 2_645
N(2) H(31) 3.5471 no . 3_665
C(2) H(54) 3.3633 no . 3_565
C(3) H(16) 3.5543 no . 4_554
C(3) H(17) 3.5845 no . 4_554
C(3) H(29) 3.2790 no . 3_665
C(3) H(31) 3.5917 no . 3_665
C(4) H(10) 3.4035 no . 3_565
C(4) H(12) 3.3361 no . 3_565
C(4) H(54) 3.2412 no . 3_565
C(6) H(7) 3.0842 no . 3_565
C(7) H(50) 3.2889 no . 4_554
C(7) H(51) 3.5557 no . 4_554
C(7) H(53) 3.2016 no . 2_545
C(8) H(6) 3.4226 no . 4_555
C(8) H(57) 3.2581 no . .
C(9) H(32) 3.0467 no . 2_645
C(9) H(34) 3.5682 no . 2_645
C(10) H(32) 2.9402 no . 2_645
C(11) H(32) 3.1367 no . 2_645
C(11) H(33) 3.2918 no . 2_645
C(11) H(34) 3.3511 no . 2_645
C(11) H(56) 3.5392 no . 4_554
C(12) H(36) 3.5245 no . 4_554
C(12) H(47) 3.5470 no . 2_645
C(12) H(48) 3.3082 no . 4_554
C(13) H(26) 3.5580 no . 3_665
C(13) H(28) 3.2879 no . 3_665
C(15) H(26) 3.1557 no . 3_665
C(15) H(31) 3.5146 no . 3_665
C(17) H(23) 3.4127 no . 3_665
C(17) H(24) 3.3269 no . 3_665
C(17) H(39) 3.5732 no . 2_655
C(18) H(4) 3.5090 no . 3_665
C(18) H(5) 3.2013 no . 3_665
C(18) H(24) 3.3940 no . 3_665
C(19) H(19) 2.9705 no . 2_655
C(19) H(21) 3.3540 no . 2_655
C(21) H(22) 3.5197 no . 4_555
C(21) H(47) 3.1589 no . 3_666
C(22) H(28) 3.5465 no . 2_645
C(22) H(45) 3.5558 no . 2_645
C(25) H(38) 3.2960 no . 2_655
C(25) H(40) 3.3704 no . 2_655
C(26) H(40) 3.4732 no . 2_655
C(26) H(55) 3.2312 no . .
C(26) H(56) 3.1376 no . .
C(27) H(22) 3.4478 no . 2_655
C(27) H(35) 3.5857 no . 3_666
C(27) H(56) 2.8396 no . .
C(28) H(22) 3.2896 no . 4_555
C(28) H(56) 3.3608 no . .
C(29) H(3) 3.4095 no . 2_554
C(29) H(12) 3.3396 no . 3_565
C(29) H(46) 3.4382 no . 4_564
C(30) H(14) 3.5096 no . 4_555
C(30) H(15) 3.2391 no . 4_555
C(30) H(20) 3.3756 no . 4_555
C(30) H(51) 3.3920 no . 3_566
C(30) H(53) 3.4793 no . 3_566
C(31) H(13) 3.4851 no . 2_555
C(31) H(51) 3.3039 no . 3_566
C(32) H(3) 3.3531 no . 3_565
C(32) H(9) 3.2913 no . 3_565
C(33) H(18) 3.5242 no . .
C(33) H(20) 3.4883 no . 4_555
C(33) H(21) 3.1790 no . 4_555
H(1) F(1) 3.2834 no . 2_544
H(1) F(2) 3.4498 no . 2_544
H(1) F(3) 3.3995 no . 2_544
H(1) O(4) 3.2361 no . 4_554
H(1) H(16) 3.2226 no . 4_554
H(1) H(50) 3.2404 no . 4_554
H(2) F(1) 3.5618 no . 2_544
H(2) F(2) 3.2531 no . 2_544
H(2) H(45) 3.2243 no . 3_565
H(2) H(54) 3.5699 no . 3_565
H(3) F(1) 2.5794 no . 2_544
H(3) F(2) 3.2687 no . 2_544
H(3) C(29) 3.4095 no . 2_544
H(3) C(32) 3.3531 no . 3_565
H(3) H(16) 3.4840 no . 4_554
H(3) H(52) 3.5075 no . 3_565
H(3) H(54) 2.5449 no . 3_565
H(3) H(55) 3.4626 no . 3_565
H(4) C(18) 3.5090 no . 3_665
H(4) H(16) 3.2634 no . 4_554
H(4) H(17) 3.2399 no . 4_554
H(4) H(29) 3.0795 no . 3_665
H(4) H(30) 3.3326 no . 3_665
H(4) H(31) 3.5571 no . 3_665
H(4) H(52) 3.1098 no . 3_565
H(4) H(54) 3.5245 no . 3_565
H(5) O(1) 3.5304 no . .
H(5) C(18) 3.2013 no . 3_665
H(5) H(29) 2.8905 no . 3_665
H(5) H(30) 3.3506 no . 3_665
H(5) H(31) 2.8543 no . 3_665
H(6) C(8) 3.4226 no . 4_554
H(6) H(16) 2.9820 no . 4_554
H(6) H(17) 3.0509 no . 4_554
H(6) H(29) 3.3333 no . 3_665
H(7) C(6) 3.0842 no . 3_565
H(7) H(10) 2.6782 no . 3_565
H(7) H(11) 3.1121 no . 3_565
H(7) H(12) 2.9531 no . 3_565
H(7) H(54) 3.3907 no . 3_565
H(8) S(1) 3.4527 no . .
H(8) F(3) 3.3635 no . .
H(8) O(1) 3.0456 no . .
H(8) O(3) 2.9221 no . .
H(8) H(12) 3.2601 no . 3_565
H(9) F(3) 2.9921 no . .
H(9) C(32) 3.2913 no . 3_565
H(9) H(10) 3.4028 no . 3_565
H(9) H(12) 3.2446 no . 3_565
H(9) H(52) 3.0137 no . 3_565
H(9) H(54) 2.4237 no . 3_565
H(9) H(57) 3.4154 no . 3_565
H(10) C(4) 3.4035 no . 3_565
H(10) H(7) 2.6782 no . 3_565
H(10) H(9) 3.4028 no . 3_565
H(10) H(11) 3.3895 no . 3_565
H(10) H(57) 3.4083 no . .
H(11) O(3) 3.5053 no . 3_565
H(11) H(7) 3.1121 no . 3_565
H(11) H(10) 3.3895 no . 3_565
H(12) F(1) 3.2170 no . 3_565
H(12) F(3) 2.7187 no . 3_565
H(12) O(3) 2.9564 no . 3_565
H(12) C(4) 3.3361 no . 3_565
H(12) C(29) 3.3396 no . 3_565
H(12) H(7) 2.9531 no . 3_565
H(12) H(8) 3.2601 no . 3_565
H(12) H(9) 3.2446 no . 3_565
H(12) H(57) 3.4447 no . .
H(13) F(1) 2.7601 no . 3_565
H(13) C(31) 3.4851 no . 2_545
H(13) H(52) 3.4856 no . 2_545
H(13) H(53) 2.6961 no . 2_545
H(14) C(30) 3.5096 no . 4_554
H(14) H(50) 2.8238 no . 4_554
H(14) H(51) 3.5064 no . 4_554
H(14) H(53) 3.3526 no . 2_545
H(15) O(4) 3.4563 no . 4_554
H(15) C(30) 3.2391 no . 4_554
H(15) H(50) 2.9432 no . 4_554
H(15) H(51) 2.8359 no . 4_554
H(15) H(52) 3.4881 no . 2_545
H(15) H(53) 3.0584 no . 2_545
H(16) F(1) 3.3944 no . 3_565
H(16) F(3) 3.3608 no . 3_565
H(16) C(3) 3.5543 no . 4_555
H(16) H(1) 3.2226 no . 4_555
H(16) H(3) 3.4840 no . 4_555
H(16) H(4) 3.2634 no . 4_555
H(16) H(6) 2.9820 no . 4_555
H(16) H(57) 2.8420 no . .
H(17) C(3) 3.5845 no . 4_555
H(17) H(4) 3.2399 no . 4_555
H(17) H(6) 3.0509 no . 4_555
H(17) H(29) 3.3097 no . 2_645
H(18) C(33) 3.5242 no . .
H(18) H(56) 3.3870 no . .
H(18) H(57) 2.7971 no . .
H(19) O(4) 3.5637 no . 4_554
H(19) C(19) 2.9705 no . 2_645
H(19) H(29) 3.4082 no . 2_645
H(19) H(32) 2.2550 no . 2_645
H(19) H(33) 3.5669 no . 2_645
H(19) H(34) 2.8635 no . 2_645
H(20) O(4) 2.4964 no . 4_554
H(20) C(30) 3.3756 no . 4_554
H(20) C(33) 3.4883 no . 4_554
H(20) H(32) 3.4214 no . 2_645
H(20) H(34) 3.5137 no . 2_645
H(20) H(50) 3.4205 no . 4_554
H(20) H(51) 3.4031 no . 4_554
H(20) H(56) 3.5605 no . 4_554
H(21) O(4) 2.9695 no . 4_554
H(21) C(19) 3.3540 no . 2_645
H(21) C(33) 3.1790 no . 4_554
H(21) H(32) 3.2319 no . 2_645
H(21) H(33) 3.2671 no . 2_645
H(21) H(34) 3.0060 no . 2_645
H(21) H(47) 3.4903 no . 4_554
H(21) H(48) 3.5160 no . 4_554
H(21) H(56) 2.6212 no . 4_554
H(21) H(57) 3.4410 no . 4_554
H(22) Cl(1) 3.1265 no . 4_554
H(22) C(21) 3.5197 no . 4_554
H(22) C(27) 3.4478 no . 2_645
H(22) C(28) 3.2896 no . 4_554
H(22) H(36) 2.7376 no . 4_554
H(22) H(47) 2.9348 no . 2_645
H(22) H(47) 3.4374 no . 4_554
H(22) H(48) 2.4806 no . 4_554
H(23) S(1) 3.4674 no . 3_665
H(23) O(1) 3.4962 no . 3_665
H(23) O(2) 2.4659 no . 3_665
H(23) C(17) 3.4127 no . 3_665
H(23) H(26) 3.1158 no . 3_665
H(23) H(28) 2.8340 no . 3_665
H(23) H(36) 3.4655 no . 4_554
H(23) H(37) 3.4966 no . 4_554
H(23) H(46) 3.1264 no . 2_645
H(24) O(1) 3.5846 no . 3_665
H(24) C(17) 3.3269 no . 3_665
H(24) C(18) 3.3940 no . 3_665
H(24) H(24) 2.9433 no . 3_665
H(24) H(26) 2.5086 no . 3_665
H(24) H(28) 3.4643 no . 3_665
H(24) H(29) 3.5273 no . 3_665
H(24) H(31) 2.5972 no . 3_665
H(25) S(1) 3.4863 no . 3_665
H(25) O(1) 2.6267 no . 3_665
H(25) O(2) 3.3218 no . 3_665
H(25) H(26) 2.9165 no . 3_665
H(26) S(1) 3.5912 no . .
H(26) O(1) 2.9416 no . .
H(26) C(13) 3.5580 no . 3_665
H(26) C(15) 3.1557 no . 3_665
H(26) H(23) 3.1158 no . 3_665
H(26) H(24) 2.5086 no . 3_665
H(26) H(25) 2.9165 no . 3_665
H(26) H(31) 3.4440 no . 3_665
H(27) O(1) 3.4437 no . .
H(27) O(3) 3.4996 no . .
H(27) H(38) 3.2597 no . 2_655
H(27) H(39) 3.3936 no . 2_655
H(28) Cl(1) 3.2233 no . 2_655
H(28) O(2) 3.5427 no . .
H(28) C(13) 3.2879 no . 3_665
H(28) C(22) 3.5465 no . 2_655
H(28) H(23) 2.8340 no . 3_665
H(28) H(24) 3.4643 no . 3_665
H(28) H(38) 3.2903 no . 2_655
H(28) H(39) 2.9128 no . 2_655
H(29) Cl(1) 3.5320 no . 2_655
H(29) C(3) 3.2790 no . 3_665
H(29) H(4) 3.0795 no . 3_665
H(29) H(5) 2.8905 no . 3_665
H(29) H(6) 3.3333 no . 3_665
H(29) H(17) 3.3097 no . 2_655
H(29) H(19) 3.4082 no . 2_655
H(29) H(24) 3.5273 no . 3_665
H(30) O(1) 3.3685 no . 3_665
H(30) H(4) 3.3326 no . 3_665
H(30) H(5) 3.3506 no . 3_665
H(31) O(1) 3.0670 no . 3_665
H(31) N(2) 3.5471 no . 3_665
H(31) C(3) 3.5917 no . 3_665
H(31) C(15) 3.5146 no . 3_665
H(31) H(4) 3.5571 no . 3_665
H(31) H(5) 2.8543 no . 3_665
H(31) H(24) 2.5972 no . 3_665
H(31) H(26) 3.4440 no . 3_665
H(31) H(49) 2.9799 no . 3_665
H(32) Cl(1) 3.0893 no . 2_655
H(32) N(1) 3.5611 no . 2_655
H(32) C(9) 3.0467 no . 2_655
H(32) C(10) 2.9402 no . 2_655
H(32) C(11) 3.1367 no . 2_655
H(32) H(19) 2.2550 no . 2_655
H(32) H(20) 3.4214 no . 2_655
H(32) H(21) 3.2319 no . 2_655
H(32) H(39) 3.0842 no . 2_655
H(33) C(11) 3.2918 no . 2_655
H(33) H(19) 3.5669 no . 2_655
H(33) H(21) 3.2671 no . 2_655
H(34) C(9) 3.5682 no . 2_655
H(34) C(11) 3.3511 no . 2_655
H(34) H(19) 2.8635 no . 2_655
H(34) H(20) 3.5137 no . 2_655
H(34) H(21) 3.0060 no . 2_655
H(35) C(27) 3.5857 no . 3_666
H(35) H(47) 2.7691 no . 3_666
H(35) H(56) 3.3879 no . 3_666
H(36) C(12) 3.5245 no . 4_555
H(36) H(22) 2.7376 no . 4_555
H(36) H(23) 3.4655 no . 4_555
H(36) H(47) 3.1249 no . 3_666
H(37) O(2) 2.5919 no . 2_645
H(37) H(23) 3.4966 no . 4_555
H(37) H(46) 3.0588 no . 3_666
H(37) H(47) 3.0574 no . 3_666
H(37) H(55) 3.3433 no . 3_666
H(38) O(2) 3.3259 no . 2_645
H(38) O(3) 3.3013 no . 2_645
H(38) C(25) 3.2960 no . 2_645
H(38) H(27) 3.2597 no . 2_645
H(38) H(28) 3.2903 no . 2_645
H(38) H(45) 3.0116 no . 2_645
H(39) C(17) 3.5732 no . 2_645
H(39) H(27) 3.3936 no . 2_645
H(39) H(28) 2.9128 no . 2_645
H(39) H(32) 3.0842 no . 2_645
H(40) C(25) 3.3704 no . 2_645
H(40) C(26) 3.4732 no . 2_645
H(40) H(45) 3.1967 no . 2_645
H(40) H(46) 3.4063 no . 2_645
H(41) F(2) 3.3447 no . 3_665
H(41) H(53) 3.4045 no . 3_666
H(42) F(2) 2.8300 no . 3_665
H(42) O(1) 3.0825 no . 3_665
H(43) H(51) 3.0859 no . 3_666
H(44) O(3) 2.4632 no . .
H(45) F(2) 2.7075 no . 4_565
H(45) O(3) 3.3966 no . .
H(45) C(22) 3.5558 no . 2_655
H(45) H(2) 3.2243 no . 3_565
H(45) H(38) 3.0116 no . 2_655
H(45) H(40) 3.1967 no . 2_655
H(46) S(1) 3.4906 no . 4_565
H(46) F(1) 3.3582 no . 4_565
H(46) F(2) 2.9870 no . 4_565
H(46) O(2) 2.3933 no . 4_565
H(46) C(29) 3.4382 no . 4_565
H(46) H(23) 3.1264 no . 2_655
H(46) H(37) 3.0588 no . 3_666
H(46) H(40) 3.4063 no . 2_655
H(46) H(55) 2.9204 no . .
H(46) H(56) 3.3335 no . .
H(47) C(12) 3.5470 no . 2_655
H(47) C(21) 3.1589 no . 3_666
H(47) H(21) 3.4903 no . 4_555
H(47) H(22) 2.9348 no . 2_655
H(47) H(22) 3.4374 no . 4_555
H(47) H(35) 2.7691 no . 3_666
H(47) H(36) 3.1249 no . 3_666
H(47) H(37) 3.0574 no . 3_666
H(47) H(56) 2.8561 no . .
H(48) C(12) 3.3082 no . 4_555
H(48) H(21) 3.5160 no . 4_555
H(48) H(22) 2.4806 no . 4_555
H(49) S(1) 2.93(2) no . .
H(49) O(1) 1.99(2) no . .
H(49) O(3) 2.98(3) no . .
H(49) H(31) 2.9799 no . 3_665
H(50) F(3) 3.3826 no . 3_565
H(50) C(7) 3.2889 no . 4_555
H(50) H(1) 3.2404 no . 4_555
H(50) H(14) 2.8238 no . 4_555
H(50) H(15) 2.9432 no . 4_555
H(50) H(20) 3.4205 no . 4_555
H(50) H(51) 3.2762 no . 3_566
H(50) H(53) 3.1056 no . 3_566
H(51) C(7) 3.5557 no . 4_555
H(51) C(30) 3.3920 no . 3_566
H(51) C(31) 3.3039 no . 3_566
H(51) H(14) 3.5064 no . 4_555
H(51) H(15) 2.8359 no . 4_555
H(51) H(20) 3.4031 no . 4_555
H(51) H(43) 3.0859 no . 3_666
H(51) H(50) 3.2762 no . 3_566
H(51) H(51) 3.2084 no . 3_566
H(51) H(52) 3.1886 no . 3_566
H(51) H(53) 3.0270 no . 3_566
H(52) F(3) 3.5067 no . 3_565
H(52) H(3) 3.5075 no . 3_565
H(52) H(4) 3.1098 no . 3_565
H(52) H(9) 3.0137 no . 3_565
H(52) H(13) 3.4856 no . 2_555
H(52) H(15) 3.4881 no . 2_555
H(52) H(51) 3.1886 no . 3_566
H(53) F(1) 3.4731 no . 4_565
H(53) C(7) 3.2016 no . 2_555
H(53) C(30) 3.4793 no . 3_566
H(53) H(13) 2.6961 no . 2_555
H(53) H(14) 3.3526 no . 2_555
H(53) H(15) 3.0584 no . 2_555
H(53) H(41) 3.4045 no . 3_666
H(53) H(50) 3.1056 no . 3_566
H(53) H(51) 3.0270 no . 3_566
H(54) F(1) 3.2644 no . 4_565
H(54) C(2) 3.3633 no . 3_565
H(54) C(4) 3.2412 no . 3_565
H(54) H(2) 3.5699 no . 3_565
H(54) H(3) 2.5449 no . 3_565
H(54) H(4) 3.5245 no . 3_565
H(54) H(7) 3.3907 no . 3_565
H(54) H(9) 2.4237 no . 3_565
H(55) F(1) 2.8554 no . 4_565
H(55) C(26) 3.2312 no . .
H(55) H(3) 3.4626 no . 3_565
H(55) H(37) 3.3433 no . 3_666
H(55) H(46) 2.9204 no . .
H(56) C(11) 3.5392 no . 4_555
H(56) C(26) 3.1376 no . .
H(56) C(27) 2.8396 no . .
H(56) C(28) 3.3608 no . .
H(56) H(18) 3.3870 no . .
H(56) H(20) 3.5605 no . 4_555
H(56) H(21) 2.6212 no . 4_555
H(56) H(35) 3.3879 no . 3_666
H(56) H(46) 3.3335 no . .
H(56) H(47) 2.8561 no . .
H(57) F(3) 3.1391 no . 3_565
H(57) C(8) 3.2581 no . .
H(57) H(9) 3.4154 no . 3_565
H(57) H(10) 3.4083 no . .
H(57) H(12) 3.4447 no . .
H(57) H(16) 2.8420 no . .
H(57) H(18) 2.7971 no . .
H(57) H(21) 3.4410 no . 4_555

loop_
_geom_hbond_atom_site_label_D
_geom_hbond_atom_site_label_H
_geom_hbond_atom_site_label_A
_geom_hbond_site_symmetry_D
_geom_hbond_site_symmetry_H
_geom_hbond_site_symmetry_A
_geom_hbond_distance_DA
_geom_hbond_distance_DH
_geom_hbond_distance_HA
_geom_hbond_angle_DHA
_geom_hbond_publ_flag
N(2) H(49) O(1) . . . 2.918(4) 0.950 1.99(3) 165(2) no

loop_
_geom_torsion_atom_site_label_1
_geom_torsion_atom_site_label_2
_geom_torsion_atom_site_label_3
_geom_torsion_atom_site_label_4
_geom_torsion
_geom_torsion_publ_flag
_geom_torsion_site_symmetry_1
_geom_torsion_site_symmetry_2
_geom_torsion_site_symmetry_3
_geom_torsion_site_symmetry_4
Cl(1) Mo(1) P(1) C(1) -165.02(5) no . . . .
Cl(1) Mo(1) P(1) C(5) 53.99(4) no . . . .
Cl(1) Mo(1) P(1) C(9) -56.96(4) no . . . .
Cl(1) Mo(1) P(2) C(15) 113.51(3) no . . . .
Cl(1) Mo(1) P(2) C(16) -139.65(5) no . . . .
Cl(1) Mo(1) P(2) C(20) 4.59(5) no . . . .
Cl(1) Mo(1) N(1) C(10) 67.41(12) no . . . .
Cl(1) Mo(1) N(1) C(14) -113.70(12) no . . . .
Cl(1) Mo(1) N(3) C(24) -156.15(17) no . . . .
Cl(1) Mo(1) N(3) C(28) 30.78(18) no . . . .
P(1) Mo(1) P(2) C(15) 29.92(9) no . . . .
P(1) Mo(1) P(2) C(16) 136.76(7) no . . . .
P(1) Mo(1) P(2) C(20) -79.00(10) no . . . .
P(2) Mo(1) P(1) C(1) -80.49(7) no . . . .
P(2) Mo(1) P(1) C(5) 138.53(7) no . . . .
P(2) Mo(1) P(1) C(9) 27.57(10) no . . . .
P(1) Mo(1) N(1) C(10) -20.07(12) no . . . .
P(1) Mo(1) N(1) C(14) 158.82(13) no . . . .
N(1) Mo(1) P(1) C(1) -80.26(7) no . . . .
N(1) Mo(1) P(1) C(5) 138.76(7) no . . . .
N(1) Mo(1) P(1) C(9) 27.80(7) no . . . .
N(2) Mo(1) P(1) C(1) 14.35(10) no . . . .
N(2) Mo(1) P(1) C(5) -126.63(10) no . . . .
N(2) Mo(1) P(1) C(9) 122.41(10) no . . . .
P(1) Mo(1) N(3) C(24) -70.32(18) no . . . .
P(1) Mo(1) N(3) C(28) 116.62(17) no . . . .
N(3) Mo(1) P(1) C(1) 107.97(8) no . . . .
N(3) Mo(1) P(1) C(5) -33.01(7) no . . . .
N(3) Mo(1) P(1) C(9) -143.97(7) no . . . .
P(2) Mo(1) N(1) C(10) 159.84(13) no . . . .
P(2) Mo(1) N(1) C(14) -21.26(11) no . . . .
N(1) Mo(1) P(2) C(15) 29.69(6) no . . . .
N(1) Mo(1) P(2) C(16) 136.53(8) no . . . .
N(1) Mo(1) P(2) C(20) -79.23(7) no . . . .
N(2) Mo(1) P(2) C(15) -65.55(9) no . . . .
N(2) Mo(1) P(2) C(16) 41.30(9) no . . . .
N(2) Mo(1) P(2) C(20) -174.46(9) no . . . .
P(2) Mo(1) N(3) C(24) 112.90(16) no . . . .
P(2) Mo(1) N(3) C(28) -60.17(19) no . . . .
N(3) Mo(1) P(2) C(15) -158.43(7) no . . . .
N(3) Mo(1) P(2) C(16) -51.58(8) no . . . .
N(3) Mo(1) P(2) C(20) 92.66(8) no . . . .
N(2) Mo(1) N(1) C(10) -111.76(14) no . . . .
N(2) Mo(1) N(1) C(14) 67.14(14) no . . . .
N(2) Mo(1) N(3) C(24) 23.05(18) no . . . .
N(2) Mo(1) N(3) C(28) -150.02(19) no . . . .
O(1) S(1) C(29) F(1) 178.5(3) no . . . .
O(1) S(1) C(29) F(2) -64.7(3) no . . . .
O(1) S(1) C(29) F(3) 59.1(4) no . . . .
O(2) S(1) C(29) F(1) -62.3(4) no . . . .
O(2) S(1) C(29) F(2) 54.5(3) no . . . .
O(2) S(1) C(29) F(3) 178.4(3) no . . . .
O(3) S(1) C(29) F(1) 60.5(3) no . . . .
O(3) S(1) C(29) F(2) 177.29(19) no . . . .
O(3) S(1) C(29) F(3) -58.9(4) no . . . .
Mo(1) P(1) C(1) C(2) 169.63(15) no . . . .
Mo(1) P(1) C(1) C(3) 50.80(15) no . . . .
Mo(1) P(1) C(1) C(4) -67.8(3) no . . . .
Mo(1) P(1) C(5) C(6) 90.81(18) no . . . .
Mo(1) P(1) C(5) C(7) -145.46(13) no . . . .
Mo(1) P(1) C(5) C(8) -25.94(19) no . . . .
Mo(1) P(1) C(9) C(10) -38.03(17) no . . . .
C(1) P(1) C(5) C(6) -51.6(2) no . . . .
C(1) P(1) C(5) C(7) 72.17(19) no . . . .
C(1) P(1) C(5) C(8) -168.31(14) no . . . .
C(5) P(1) C(1) C(2) -43.4(3) no . . . .
C(5) P(1) C(1) C(3) -162.22(14) no . . . .
C(5) P(1) C(1) C(4) 79.2(2) no . . . .
C(1) P(1) C(9) C(10) 78.53(19) no . . . .
C(9) P(1) C(1) C(2) 67.2(3) no . . . .
C(9) P(1) C(1) C(3) -51.64(18) no . . . .
C(9) P(1) C(1) C(4) -170.21(19) no . . . .
C(5) P(1) C(9) C(10) -166.51(17) no . . . .
C(9) P(1) C(5) C(6) -162.42(17) no . . . .
C(9) P(1) C(5) C(7) -38.7(2) no . . . .
C(9) P(1) C(5) C(8) 80.83(17) no . . . .
Mo(1) P(2) C(15) C(14) -41.23(13) no . . . .
Mo(1) P(2) C(16) C(17) -23.1(3) no . . . .
Mo(1) P(2) C(16) C(18) -143.23(11) no . . . .
Mo(1) P(2) C(16) C(19) 92.82(14) no . . . .
Mo(1) P(2) C(20) C(21) -62.43(16) no . . . .
Mo(1) P(2) C(20) C(22) 55.6(3) no . . . .
Mo(1) P(2) C(20) C(23) 174.44(12) no . . . .
C(15) P(2) C(16) C(17) 77.4(3) no . . . .
C(15) P(2) C(16) C(18) -42.67(18) no . . . .
C(15) P(2) C(16) C(19) -166.63(16) no . . . .
C(16) P(2) C(15) C(14) -161.31(14) no . . . .
C(15) P(2) C(20) C(21) -165.23(15) no . . . .
C(15) P(2) C(20) C(22) -47.2(3) no . . . .
C(15) P(2) C(20) C(23) 71.6(2) no . . . .
C(20) P(2) C(15) C(14) 83.76(17) no . . . .
C(16) P(2) C(20) C(21) 84.4(3) no . . . .
C(16) P(2) C(20) C(22) -157.6(2) no . . . .
C(16) P(2) C(20) C(23) -38.7(3) no . . . .
C(20) P(2) C(16) C(17) -171.7(2) no . . . .
C(20) P(2) C(16) C(18) 68.2(3) no . . . .
C(20) P(2) C(16) C(19) -55.8(3) no . . . .
C(30) O(4) C(33) C(32) 11.4(8) no . . . .
C(33) O(4) C(30) C(31) -5.4(7) no . . . .
Mo(1) N(1) C(10) C(9) -0.2(3) no . . . .
Mo(1) N(1) C(10) C(11) -179.52(13) no . . . .
Mo(1) N(1) C(14) C(13) 179.77(13) no . . . .
Mo(1) N(1) C(14) C(15) -0.6(3) no . . . .
C(10) N(1) C(14) C(13) -1.3(4) no . . . .
C(10) N(1) C(14) C(15) 178.29(18) no . . . .
C(14) N(1) C(10) C(9) -179.14(18) no . . . .
C(14) N(1) C(10) C(11) 1.6(4) no . . . .
Mo(1) N(3) C(24) C(25) -172.9(2) no . . . .
Mo(1) N(3) C(28) C(27) 173.6(3) no . . . .
C(24) N(3) C(28) C(27) 0.3(6) no . . . .
C(28) N(3) C(24) C(25) 0.7(5) no . . . .
P(1) C(9) C(10) N(1) 30.3(3) no . . . .
P(1) C(9) C(10) C(11) -150.43(17) no . . . .
N(1) C(10) C(11) C(12) -0.9(4) no . . . .
C(9) C(10) C(11) C(12) 179.8(2) no . . . .
C(10) C(11) C(12) C(13) 0.0(4) no . . . .
C(11) C(12) C(13) C(14) 0.2(4) no . . . .
C(12) C(13) C(14) N(1) 0.4(4) no . . . .
C(12) C(13) C(14) C(15) -179.2(2) no . . . .
N(1) C(14) C(15) P(2) 33.9(3) no . . . .
C(13) C(14) C(15) P(2) -146.5(3) no . . . .
N(3) C(24) C(25) C(26) -1.5(6) no . . . .
C(24) C(25) C(26) C(27) 1.4(7) no . . . .
C(25) C(26) C(27) C(28) -0.5(7) no . . . .
C(26) C(27) C(28) N(3) -0.4(7) no . . . .
O(4) C(30) C(31) C(32) -2.3(7) no . . . .
C(30) C(31) C(32) C(33) 8.8(8) no . . . .
C(31) C(32) C(33) O(4) -12.8(9) no . . . .
